data_4326905
loop_
_publ_author_name
'Diane A. Dickie'
'Eric N. Coker'
'Richard A. Kemp'

_publ_section_title
;
 Formation of a Reversible, Intramolecular Main-Group Metal-CO2 Adduct
;
_journal_name_full 'Inorganic Chemistry'
_journal_page_first 11288
_journal_page_last 11290
_journal_paper_doi 10.1021/ic201697g
_journal_volume 50
_journal_year 2011
_chemical_formula_sum 'C26 H56 N2 O4 P4 Sn'
_chemical_formula_weight 703.30
_chemical_name_systematic
; 
 ? 
;
_space_group_IT_number 2
_symmetry_cell_setting triclinic
_symmetry_space_group_name_Hall '-P 1'
_symmetry_space_group_name_H-M 'P -1'
_atom_sites_solution_hydrogens geom
_atom_sites_solution_primary direct
_atom_sites_solution_secondary difmap
_audit_creation_method SHELXL-97
_cell_angle_alpha 88.35(3)
_cell_angle_beta 89.39(3)
_cell_angle_gamma 62.30(3)
_cell_formula_units_Z 2
_cell_length_a 8.9955(18)
_cell_length_b 9.2698(19)
_cell_length_c 23.265(5)
_cell_measurement_reflns_used 9889
_cell_measurement_temperature 188(2)
_cell_measurement_theta_max 26.43
_cell_measurement_theta_min 2.71
_cell_volume 1716.9(8)
_computing_cell_refinement 'Bruker SAINT'
_computing_data_collection 'Bruker APEX2'
_computing_data_reduction 'Bruker SAINT, SADABS and XPREP'
_computing_molecular_graphics 'Bruker SHELXTL'
_computing_publication_material 'Bruker SHELXTL'
_computing_structure_refinement 'SHELXL-97 (Sheldrick, 2008)'
_computing_structure_solution 'SHELXS-97 (Sheldrick, 2008)'
_diffrn_ambient_temperature 188(2)
_diffrn_measured_fraction_theta_full 0.997
_diffrn_measured_fraction_theta_max 0.997
_diffrn_measurement_device_type 'Bruker APEX-II CCD'
_diffrn_measurement_method '\w scans'
_diffrn_radiation_monochromator graphite
_diffrn_radiation_source 'fine-focus sealed tube'
_diffrn_radiation_type MoK\a
_diffrn_radiation_wavelength 0.71073
_diffrn_reflns_av_R_equivalents 0.0000
_diffrn_reflns_av_sigmaI/netI 0.0479
_diffrn_reflns_limit_h_max 11
_diffrn_reflns_limit_h_min -11
_diffrn_reflns_limit_k_max 11
_diffrn_reflns_limit_k_min -11
_diffrn_reflns_limit_l_max 29
_diffrn_reflns_limit_l_min 0
_diffrn_reflns_number 7267
_diffrn_reflns_theta_full 26.73
_diffrn_reflns_theta_max 26.73
_diffrn_reflns_theta_min 2.56
_exptl_absorpt_coefficient_mu 0.961
_exptl_absorpt_correction_T_max 0.9202
_exptl_absorpt_correction_T_min 0.7679
_exptl_absorpt_correction_type multi-scan
_exptl_absorpt_process_details 'Bruker, TWINABS'
_exptl_crystal_colour colourless
_exptl_crystal_density_diffrn 1.360
_exptl_crystal_description plate
_exptl_crystal_F_000 736
_exptl_crystal_size_max 0.29
_exptl_crystal_size_mid 0.11
_exptl_crystal_size_min 0.09
_refine_diff_density_max 0.722
_refine_diff_density_min -3.558
_refine_diff_density_rms 0.183
_refine_ls_extinction_method none
_refine_ls_goodness_of_fit_ref 1.196
_refine_ls_hydrogen_treatment constr
_refine_ls_matrix_type full
_refine_ls_number_parameters 335
_refine_ls_number_reflns 7267
_refine_ls_number_restraints 0
_refine_ls_restrained_S_all 1.196
_refine_ls_R_factor_all 0.0789
_refine_ls_R_factor_gt 0.0660
_refine_ls_shift/su_max 0.000
_refine_ls_shift/su_mean 0.000
_refine_ls_structure_factor_coef Fsqd
_refine_ls_weighting_details 'calc w=1/[\s^2^(Fo^2^)+(0.0856P)^2^+7.2466P] where P=(Fo^2^+2Fc^2^)/3'
_refine_ls_weighting_scheme calc
_refine_ls_wR_factor_gt 0.1816
_refine_ls_wR_factor_ref 0.1867
_reflns_number_gt 6076
_reflns_number_total 7267
_reflns_threshold_expression >2sigma(I)
_cod_data_source_file ic201697g_si_003.cif
_cod_data_source_block rkdd88
_cod_original_cell_volume 1716.9(6)
_cod_database_code 4326905

loop_
_symmetry_equiv_pos_as_xyz
'x, y, z'
'-x, -y, -z'

loop_
_atom_site_label
_atom_site_type_symbol
_atom_site_fract_x
_atom_site_fract_y
_atom_site_fract_z
_atom_site_U_iso_or_equiv
_atom_site_adp_type
_atom_site_occupancy
_atom_site_symmetry_multiplicity
_atom_site_calc_flag
_atom_site_refinement_flags
Sn1 Sn 0.78349(5) 0.70999(5) 0.251391(18) 0.02348(15) Uani 1 1 d .
P1 P 0.7177(2) 0.5916(2) 0.41093(7) 0.0249(3) Uani 1 1 d .
P2 P 0.50800(19) 0.75972(19) 0.30863(7) 0.0228(3) Uani 1 1 d .
P3 P 0.74022(18) 0.72177(17) 0.08389(7) 0.0193(3) Uani 1 1 d .
P4 P 0.83951(19) 0.47537(18) 0.17885(7) 0.0204(3) Uani 1 1 d .
O1 O 0.9033(6) 0.4873(6) 0.31636(19) 0.0338(11) Uani 1 1 d .
O2 O 1.0468(6) 0.4280(6) 0.3994(2) 0.0422(13) Uani 1 1 d .
O3 O 0.5845(6) 0.8694(6) 0.1815(2) 0.0353(11) Uani 1 1 d .
O4 O 0.5240(6) 1.0288(5) 0.1021(2) 0.0362(11) Uani 1 1 d .
N1 N 0.5558(6) 0.7108(7) 0.3759(2) 0.0276(12) Uani 1 1 d .
N2 N 0.8323(6) 0.5475(6) 0.1137(2) 0.0241(11) Uani 1 1 d .
C1 C 0.6908(9) 0.4225(8) 0.4428(3) 0.0339(15) Uani 1 1 d .
H1A H 0.5763 0.4706 0.4604 0.041 Uiso 1 1 calc R
C2 C 0.6938(10) 0.3091(9) 0.3961(3) 0.0413(17) Uani 1 1 d .
H2B H 0.6792 0.2191 0.4136 0.062 Uiso 1 1 calc R
H2C H 0.8017 0.2653 0.3760 0.062 Uiso 1 1 calc R
H2A H 0.6026 0.3700 0.3686 0.062 Uiso 1 1 calc R
C3 C 0.8163(12) 0.3285(11) 0.4908(4) 0.050(2) Uani 1 1 d .
H3A H 0.7942 0.2406 0.5060 0.075 Uiso 1 1 calc R
H3B H 0.8044 0.4026 0.5217 0.075 Uiso 1 1 calc R
H3C H 0.9307 0.2820 0.4755 0.075 Uiso 1 1 calc R
C4 C 0.7580(9) 0.6977(8) 0.4686(3) 0.0325(15) Uani 1 1 d .
H4A H 0.8617 0.6184 0.4895 0.039 Uiso 1 1 calc R
C5 C 0.7915(11) 0.8339(9) 0.4413(4) 0.046(2) Uani 1 1 d .
H5A H 0.8142 0.8921 0.4717 0.069 Uiso 1 1 calc R
H5B H 0.6928 0.9104 0.4191 0.069 Uiso 1 1 calc R
H5C H 0.8888 0.7855 0.4157 0.069 Uiso 1 1 calc R
C6 C 0.6130(10) 0.7631(11) 0.5111(3) 0.050(2) Uani 1 1 d .
H6A H 0.6377 0.8192 0.5417 0.075 Uiso 1 1 calc R
H6B H 0.5983 0.6723 0.5278 0.075 Uiso 1 1 calc R
H6C H 0.5098 0.8397 0.4911 0.075 Uiso 1 1 calc R
C7 C 0.9203(8) 0.4889(8) 0.3705(3) 0.0279(14) Uani 1 1 d .
C11 C 0.3623(9) 0.9806(8) 0.3048(3) 0.0350(16) Uani 1 1 d .
H11A H 0.3187 1.0092 0.2645 0.042 Uiso 1 1 calc R
C12 C 0.4547(11) 1.0785(9) 0.3179(4) 0.0460(19) Uani 1 1 d .
H12A H 0.3756 1.1952 0.3158 0.069 Uiso 1 1 calc R
H12B H 0.5444 1.0543 0.2897 0.069 Uiso 1 1 calc R
H12C H 0.5034 1.0489 0.3566 0.069 Uiso 1 1 calc R
C13 C 0.2123(11) 1.0301(10) 0.3446(5) 0.061(3) Uani 1 1 d .
H13A H 0.1396 1.1479 0.3406 0.091 Uiso 1 1 calc R
H13B H 0.2515 1.0020 0.3845 0.091 Uiso 1 1 calc R
H13C H 0.1491 0.9723 0.3344 0.091 Uiso 1 1 calc R
C14 C 0.3853(8) 0.6584(8) 0.2845(3) 0.0305(14) Uani 1 1 d .
H14A H 0.4702 0.5445 0.2757 0.037 Uiso 1 1 calc R
C15 C 0.2695(10) 0.6412(10) 0.3295(4) 0.0447(19) Uani 1 1 d .
H15A H 0.2103 0.5864 0.3128 0.067 Uiso 1 1 calc R
H15B H 0.1877 0.7496 0.3421 0.067 Uiso 1 1 calc R
H15C H 0.3363 0.5767 0.3626 0.067 Uiso 1 1 calc R
C16 C 0.2959(10) 0.7343(10) 0.2270(4) 0.0443(19) Uani 1 1 d .
H16A H 0.2317 0.6790 0.2151 0.066 Uiso 1 1 calc R
H16B H 0.3796 0.7218 0.1976 0.066 Uiso 1 1 calc R
H16C H 0.2196 0.8504 0.2318 0.066 Uiso 1 1 calc R
C21 C 0.8957(7) 0.7746(7) 0.0523(3) 0.0252(13) Uani 1 1 d .
H21A H 0.9746 0.6794 0.0295 0.030 Uiso 1 1 calc R
C22 C 0.9995(9) 0.7963(9) 0.1005(4) 0.0400(18) Uani 1 1 d .
H22A H 1.0831 0.8244 0.0835 0.060 Uiso 1 1 calc R
H22B H 1.0566 0.6944 0.1232 0.060 Uiso 1 1 calc R
H22C H 0.9247 0.8838 0.1255 0.060 Uiso 1 1 calc R
C23 C 0.8227(9) 0.9230(9) 0.0112(3) 0.0346(16) Uani 1 1 d .
H23A H 0.9136 0.9433 -0.0039 0.052 Uiso 1 1 calc R
H23B H 0.7423 1.0185 0.0319 0.052 Uiso 1 1 calc R
H23C H 0.7656 0.9023 -0.0207 0.052 Uiso 1 1 calc R
C24 C 0.6017(8) 0.7291(8) 0.0262(3) 0.0261(13) Uani 1 1 d .
H24A H 0.5554 0.8389 0.0066 0.031 Uiso 1 1 calc R
C25 C 0.6986(9) 0.6001(9) -0.0185(3) 0.0350(16) Uani 1 1 d .
H25A H 0.6217 0.6063 -0.0492 0.052 Uiso 1 1 calc R
H25B H 0.7477 0.4915 0.0000 0.052 Uiso 1 1 calc R
H25C H 0.7882 0.6202 -0.0350 0.052 Uiso 1 1 calc R
C26 C 0.4539(8) 0.7093(8) 0.0524(3) 0.0342(16) Uani 1 1 d .
H26A H 0.3785 0.7132 0.0217 0.051 Uiso 1 1 calc R
H26B H 0.3922 0.7979 0.0789 0.051 Uiso 1 1 calc R
H26C H 0.4971 0.6044 0.0734 0.051 Uiso 1 1 calc R
C27 C 0.5978(7) 0.8972(7) 0.1283(3) 0.0228(12) Uani 1 1 d .
C31 C 0.7043(8) 0.3740(8) 0.1815(3) 0.0288(14) Uani 1 1 d .
H31A H 0.5867 0.4626 0.1860 0.035 Uiso 1 1 calc R
C32 C 0.7049(10) 0.2849(9) 0.1274(3) 0.0406(18) Uani 1 1 d .
H32A H 0.6303 0.2352 0.1328 0.061 Uiso 1 1 calc R
H32B H 0.8193 0.1998 0.1199 0.061 Uiso 1 1 calc R
H32C H 0.6655 0.3625 0.0947 0.061 Uiso 1 1 calc R
C33 C 0.7418(11) 0.2613(10) 0.2356(3) 0.0448(19) Uani 1 1 d .
H33A H 0.6682 0.2098 0.2359 0.067 Uiso 1 1 calc R
H33B H 0.7216 0.3258 0.2702 0.067 Uiso 1 1 calc R
H33C H 0.8593 0.1770 0.2350 0.067 Uiso 1 1 calc R
C34 C 1.0544(8) 0.3132(7) 0.1913(3) 0.0268(13) Uani 1 1 d .
H34A H 1.0573 0.2624 0.2300 0.032 Uiso 1 1 calc R
C35 C 1.1780(8) 0.3840(9) 0.1925(4) 0.0386(17) Uani 1 1 d .
H35A H 1.2918 0.2958 0.1994 0.058 Uiso 1 1 calc R
H35B H 1.1468 0.4627 0.2233 0.058 Uiso 1 1 calc R
H35C H 1.1744 0.4388 0.1554 0.058 Uiso 1 1 calc R
C36 C 1.1127(9) 0.1779(9) 0.1473(4) 0.0413(18) Uani 1 1 d .
H36A H 1.2275 0.0952 0.1565 0.062 Uiso 1 1 calc R
H36B H 1.1099 0.2244 0.1087 0.062 Uiso 1 1 calc R
H36C H 1.0379 0.1277 0.1485 0.062 Uiso 1 1 calc R

loop_
_atom_site_aniso_label
_atom_site_aniso_U_11
_atom_site_aniso_U_22
_atom_site_aniso_U_33
_atom_site_aniso_U_23
_atom_site_aniso_U_13
_atom_site_aniso_U_12
Sn1 0.0254(2) 0.0245(2) 0.0223(2) -0.00339(16) 0.00070(16) -0.01286(18)
P1 0.0243(8) 0.0258(8) 0.0213(8) -0.0006(6) 0.0011(6) -0.0089(6)
P2 0.0227(7) 0.0213(8) 0.0221(8) -0.0011(6) -0.0011(6) -0.0081(6)
P3 0.0193(7) 0.0163(7) 0.0217(8) 0.0005(6) -0.0012(6) -0.0078(6)
P4 0.0234(7) 0.0160(7) 0.0197(8) 0.0002(6) -0.0014(6) -0.0074(6)
O1 0.040(3) 0.032(3) 0.020(2) 0.0001(19) 0.0026(19) -0.008(2)
O2 0.032(3) 0.044(3) 0.039(3) -0.002(2) -0.007(2) -0.008(2)
O3 0.036(3) 0.030(2) 0.024(2) 0.0017(19) 0.002(2) -0.002(2)
O4 0.037(3) 0.021(2) 0.040(3) 0.001(2) 0.005(2) -0.005(2)
N1 0.022(3) 0.029(3) 0.023(3) 0.002(2) -0.002(2) -0.005(2)
N2 0.028(3) 0.019(2) 0.020(3) 0.000(2) -0.001(2) -0.006(2)
C1 0.041(4) 0.033(4) 0.028(4) 0.005(3) 0.001(3) -0.017(3)
C2 0.054(5) 0.033(4) 0.039(4) 0.003(3) 0.004(4) -0.022(3)
C3 0.065(5) 0.047(5) 0.041(5) 0.017(4) -0.010(4) -0.030(4)
C4 0.032(3) 0.033(4) 0.028(4) -0.006(3) -0.005(3) -0.011(3)
C5 0.056(5) 0.032(4) 0.053(5) 0.003(3) -0.019(4) -0.023(4)
C6 0.044(4) 0.062(5) 0.033(4) -0.018(4) 0.004(3) -0.014(4)
C7 0.026(3) 0.027(3) 0.027(3) -0.004(3) 0.002(3) -0.010(3)
C11 0.037(4) 0.022(3) 0.035(4) -0.002(3) -0.004(3) -0.004(3)
C12 0.055(5) 0.024(4) 0.057(5) -0.001(3) -0.005(4) -0.016(3)
C13 0.049(5) 0.031(4) 0.082(7) -0.010(4) 0.020(5) -0.001(4)
C14 0.032(3) 0.031(3) 0.031(4) 0.000(3) -0.001(3) -0.016(3)
C15 0.038(4) 0.053(5) 0.050(5) 0.001(4) 0.003(4) -0.028(4)
C16 0.043(4) 0.056(5) 0.040(4) 0.002(4) -0.014(3) -0.028(4)
C21 0.020(3) 0.024(3) 0.034(4) 0.000(3) 0.004(2) -0.012(2)
C22 0.031(4) 0.041(4) 0.052(5) 0.010(3) -0.014(3) -0.020(3)
C23 0.033(4) 0.036(4) 0.039(4) 0.012(3) -0.002(3) -0.021(3)
C24 0.027(3) 0.027(3) 0.026(3) 0.003(3) -0.007(3) -0.014(3)
C25 0.038(4) 0.033(4) 0.034(4) -0.002(3) -0.008(3) -0.017(3)
C26 0.027(3) 0.032(4) 0.048(4) 0.007(3) -0.010(3) -0.018(3)
C27 0.021(3) 0.019(3) 0.027(3) 0.001(2) 0.000(2) -0.009(2)
C31 0.032(3) 0.023(3) 0.033(4) -0.002(3) 0.003(3) -0.015(3)
C32 0.045(4) 0.031(4) 0.049(5) -0.001(3) -0.014(4) -0.019(3)
C33 0.057(5) 0.042(4) 0.039(4) 0.008(3) 0.002(4) -0.028(4)
C34 0.029(3) 0.021(3) 0.025(3) 0.004(2) -0.001(3) -0.007(3)
C35 0.025(3) 0.036(4) 0.050(5) 0.001(3) -0.007(3) -0.010(3)
C36 0.033(4) 0.026(4) 0.053(5) -0.011(3) 0.004(3) -0.003(3)

loop_
_atom_type_symbol
_atom_type_description
_atom_type_scat_dispersion_real
_atom_type_scat_dispersion_imag
_atom_type_scat_source
C C 0.0033 0.0016 'International Tables Vol C Tables 4.2.6.8 and 6.1.1.4'
H H 0.0000 0.0000 'International Tables Vol C Tables 4.2.6.8 and 6.1.1.4'
N N 0.0061 0.0033 'International Tables Vol C Tables 4.2.6.8 and 6.1.1.4'
O O 0.0106 0.0060 'International Tables Vol C Tables 4.2.6.8 and 6.1.1.4'
P P 0.1023 0.0942 'International Tables Vol C Tables 4.2.6.8 and 6.1.1.4'
Sn Sn -0.6537 1.4246 'International Tables Vol C Tables 4.2.6.8 and 6.1.1.4'

loop_
_geom_angle_atom_site_label_1
_geom_angle_atom_site_label_2
_geom_angle_atom_site_label_3
_geom_angle
O1 Sn1 O3 152.30(19)
O1 Sn1 P4 81.62(12)
O3 Sn1 P4 82.24(13)
O1 Sn1 P2 81.52(13)
O3 Sn1 P2 81.50(13)
P4 Sn1 P2 106.04(6)
N1 P1 C4 110.8(3)
N1 P1 C1 110.2(3)
C4 P1 C1 108.4(3)
N1 P1 C7 117.6(3)
C4 P1 C7 105.4(3)
C1 P1 C7 104.0(3)
N1 P2 C11 106.9(3)
N1 P2 C14 108.2(3)
C11 P2 C14 105.7(3)
N1 P2 Sn1 108.9(2)
C11 P2 Sn1 107.8(2)
C14 P2 Sn1 118.7(2)
N2 P3 C24 111.9(3)
N2 P3 C21 109.4(3)
C24 P3 C21 107.4(3)
N2 P3 C27 118.4(3)
C24 P3 C27 102.2(3)
C21 P3 C27 106.8(3)
N2 P4 C34 107.2(3)
N2 P4 C31 108.0(3)
C34 P4 C31 105.9(3)
N2 P4 Sn1 108.23(19)
C34 P4 Sn1 107.6(2)
C31 P4 Sn1 119.3(2)
C7 O1 Sn1 128.1(4)
C27 O3 Sn1 132.2(4)
P1 N1 P2 136.1(4)
P3 N2 P4 134.9(3)
C2 C1 C3 111.4(6)
C2 C1 P1 110.2(5)
C3 C1 P1 113.9(5)
C6 C4 C5 112.5(6)
C6 C4 P1 111.0(5)
C5 C4 P1 108.3(5)
O2 C7 O1 129.5(6)
O2 C7 P1 116.0(5)
O1 C7 P1 114.4(5)
C13 C11 C12 109.7(7)
C13 C11 P2 113.2(5)
C12 C11 P2 110.6(5)
C15 C14 C16 113.1(6)
C15 C14 P2 115.5(5)
C16 C14 P2 110.8(5)
C23 C21 C22 111.1(5)
C23 C21 P3 114.4(4)
C22 C21 P3 109.6(5)
C25 C24 C26 112.5(6)
C25 C24 P3 110.9(4)
C26 C24 P3 108.9(5)
O4 C27 O3 126.8(6)
O4 C27 P3 115.4(5)
O3 C27 P3 117.8(4)
C32 C31 C33 111.1(6)
C32 C31 P4 115.3(5)
C33 C31 P4 111.3(5)
C35 C34 C36 109.6(6)
C35 C34 P4 110.7(4)
C36 C34 P4 113.6(5)

loop_
_geom_bond_atom_site_label_1
_geom_bond_atom_site_label_2
_geom_bond_distance
Sn1 O1 2.344(5)
Sn1 O3 2.344(5)
Sn1 P4 2.6471(18)
Sn1 P2 2.6514(18)
P1 N1 1.576(5)
P1 C4 1.820(7)
P1 C1 1.830(7)
P1 C7 1.875(7)
P2 N1 1.623(5)
P2 C11 1.848(7)
P2 C14 1.850(7)
P3 N2 1.575(5)
P3 C24 1.820(6)
P3 C21 1.824(6)
P3 C27 1.867(6)
P4 N2 1.628(5)
P4 C34 1.834(6)
P4 C31 1.850(6)
O1 C7 1.272(8)
O2 C7 1.210(8)
O3 C27 1.273(8)
O4 C27 1.231(7)
C1 C2 1.526(10)
C1 C3 1.529(10)
C4 C6 1.523(10)
C4 C5 1.546(10)
C11 C13 1.519(11)
C11 C12 1.527(11)
C14 C15 1.526(10)
C14 C16 1.540(10)
C21 C23 1.528(9)
C21 C22 1.543(10)
C24 C25 1.534(10)
C24 C26 1.541(9)
C31 C32 1.524(10)
C31 C33 1.547(10)
C34 C35 1.532(9)
C34 C36 1.532(10)

loop_
_geom_torsion_atom_site_label_1
_geom_torsion_atom_site_label_2
_geom_torsion_atom_site_label_3
_geom_torsion_atom_site_label_4
_geom_torsion
O1 Sn1 P2 N1 36.6(3)
O3 Sn1 P2 N1 -165.3(3)
P4 Sn1 P2 N1 115.3(2)
O1 Sn1 P2 C11 152.3(3)
O3 Sn1 P2 C11 -49.7(3)
P4 Sn1 P2 C11 -129.0(3)
O1 Sn1 P2 C14 -87.7(3)
O3 Sn1 P2 C14 70.3(3)
P4 Sn1 P2 C14 -9.0(3)
O1 Sn1 P4 N2 -162.3(2)
O3 Sn1 P4 N2 40.3(2)
P2 Sn1 P4 N2 119.1(2)
O1 Sn1 P4 C34 -46.8(3)
O3 Sn1 P4 C34 155.8(3)
P2 Sn1 P4 C34 -125.4(2)
O1 Sn1 P4 C31 73.7(3)
O3 Sn1 P4 C31 -83.7(3)
P2 Sn1 P4 C31 -4.9(3)
O3 Sn1 O1 C7 -120.4(6)
P4 Sn1 O1 C7 -175.4(6)
P2 Sn1 O1 C7 -67.6(5)
O1 Sn1 O3 C27 -113.7(6)
P4 Sn1 O3 C27 -58.8(6)
P2 Sn1 O3 C27 -166.4(6)
C4 P1 N1 P2 129.3(5)
C1 P1 N1 P2 -110.8(6)
C7 P1 N1 P2 8.1(7)
C11 P2 N1 P1 -142.6(5)
C14 P2 N1 P1 103.9(6)
Sn1 P2 N1 P1 -26.4(6)
C24 P3 N2 P4 -120.3(5)
C21 P3 N2 P4 120.8(5)
C27 P3 N2 P4 -1.9(6)
C34 P4 N2 P3 -143.4(5)
C31 P4 N2 P3 102.9(5)
Sn1 P4 N2 P3 -27.6(5)
N1 P1 C1 C2 70.6(6)
C4 P1 C1 C2 -168.0(5)
C7 P1 C1 C2 -56.3(6)
N1 P1 C1 C3 -163.4(6)
C4 P1 C1 C3 -42.1(7)
C7 P1 C1 C3 69.7(6)
N1 P1 C4 C6 61.5(6)
C1 P1 C4 C6 -59.5(6)
C7 P1 C4 C6 -170.4(5)
N1 P1 C4 C5 -62.4(6)
C1 P1 C4 C5 176.6(5)
C7 P1 C4 C5 65.7(5)
Sn1 O1 C7 O2 -120.9(7)
Sn1 O1 C7 P1 62.9(7)
N1 P1 C7 O2 164.2(5)
C4 P1 C7 O2 40.3(6)
C1 P1 C7 O2 -73.6(6)
N1 P1 C7 O1 -19.0(6)
C4 P1 C7 O1 -142.9(5)
C1 P1 C7 O1 103.1(5)
N1 P2 C11 C13 -52.9(7)
C14 P2 C11 C13 62.3(7)
Sn1 P2 C11 C13 -169.8(6)
N1 P2 C11 C12 70.7(6)
C14 P2 C11 C12 -174.1(5)
Sn1 P2 C11 C12 -46.3(6)
N1 P2 C14 C15 34.4(6)
C11 P2 C14 C15 -79.9(6)
Sn1 P2 C14 C15 159.1(5)
N1 P2 C14 C16 164.7(5)
C11 P2 C14 C16 50.4(6)
Sn1 P2 C14 C16 -70.6(6)
N2 P3 C21 C23 167.4(5)
C24 P3 C21 C23 45.8(6)
C27 P3 C21 C23 -63.3(6)
N2 P3 C21 C22 -67.0(5)
C24 P3 C21 C22 171.3(5)
C27 P3 C21 C22 62.3(5)
N2 P3 C24 C25 -56.4(5)
C21 P3 C24 C25 63.7(5)
C27 P3 C24 C25 175.9(5)
N2 P3 C24 C26 67.9(5)
C21 P3 C24 C26 -172.0(4)
C27 P3 C24 C26 -59.8(5)
Sn1 O3 C27 O4 -138.9(6)
Sn1 O3 C27 P3 42.2(7)
N2 P3 C27 O4 -177.1(5)
C24 P3 C27 O4 -53.6(5)
C21 P3 C27 O4 59.0(5)
N2 P3 C27 O3 1.9(6)
C24 P3 C27 O3 125.4(5)
C21 P3 C27 O3 -122.0(5)
N2 P4 C31 C32 36.1(6)
C34 P4 C31 C32 -78.4(5)
Sn1 P4 C31 C32 160.2(4)
N2 P4 C31 C33 163.9(5)
C34 P4 C31 C33 49.3(6)
Sn1 P4 C31 C33 -72.0(5)
N2 P4 C34 C35 67.2(5)
C31 P4 C34 C35 -177.7(5)
Sn1 P4 C34 C35 -49.0(5)
N2 P4 C34 C36 -56.6(6)
C31 P4 C34 C36 58.5(6)
Sn1 P4 C34 C36 -172.8(5)
